data_7051073
loop_
_publ_author_name
'Eastmond, Geoffrey C.'
'Paprotny, Jerzy'
'Steiner, Alexander'
'Swanson, Linda'

_publ_section_title
;
 Synthesis of cyanodibenzo[1,4]dioxines and their derivatives by
 cyano-activated fluoro displacement reactions
;
_journal_issue 3
_journal_name_full 'New Journal of Chemistry'
_journal_page_first 379
_journal_paper_doi 10.1039/b008508l
_journal_volume 25
_journal_year 2001
_chemical_formula_sum 'C20 H18 O2'
_chemical_formula_weight 290.38
_chemical_name_systematic
;
  ?
;
_space_group_IT_number 19
_symmetry_cell_setting orthorhombic
_symmetry_space_group_name_Hall 'P 2ac 2ab'
_symmetry_space_group_name_H-M 'P 21 21 21'
_atom_sites_solution_hydrogens geom
_atom_sites_solution_primary direct
_atom_sites_solution_secondary difmap
_audit_creation_method SHELXL-97
_cell_angle_alpha 90.00
_cell_angle_beta 90.00
_cell_angle_gamma 90.00
_cell_formula_units_Z 4
_cell_length_a 8.6688(13)
_cell_length_b 9.4019(10)
_cell_length_c 19.222(2)
_cell_measurement_temperature 293(2)
_cell_volume 1566.7(3)
_computing_structure_refinement 'SHELXL-97 (Sheldrick, 1997)'
_computing_structure_solution 'SHELXS-97 (Sheldrick, 1990)'
_diffrn_ambient_temperature 293(2)
_diffrn_measured_fraction_theta_full 0.959
_diffrn_measured_fraction_theta_max 0.959
_diffrn_radiation_monochromator graphite
_diffrn_radiation_source 'fine-focus sealed tube'
_diffrn_radiation_type MoK\a
_diffrn_radiation_wavelength 0.71073
_diffrn_reflns_av_R_equivalents 0.0385
_diffrn_reflns_av_sigmaI/netI 0.0381
_diffrn_reflns_limit_h_max 9
_diffrn_reflns_limit_h_min -9
_diffrn_reflns_limit_k_max 9
_diffrn_reflns_limit_k_min -9
_diffrn_reflns_limit_l_max 20
_diffrn_reflns_limit_l_min -20
_diffrn_reflns_number 8441
_diffrn_reflns_theta_full 22.48
_diffrn_reflns_theta_max 22.48
_diffrn_reflns_theta_min 2.12
_exptl_absorpt_coefficient_mu 0.043
_exptl_crystal_density_diffrn 1.231
_exptl_crystal_density_method 'not measured'
_exptl_crystal_F_000 616
_refine_diff_density_max 0.093
_refine_diff_density_min -0.101
_refine_diff_density_rms 0.027
_refine_ls_abs_structure_details 'Flack H D (1983), Acta Cryst. A39, 876-881'
_refine_ls_abs_structure_Flack 0.4(19)
_refine_ls_extinction_coef 0.104(6)
_refine_ls_extinction_expression Fc^*^=kFc[1+0.001xFc^2^\l^3^/sin(2\q)]^-1/4^
_refine_ls_extinction_method SHELXL
_refine_ls_goodness_of_fit_ref 0.982
_refine_ls_hydrogen_treatment mixed
_refine_ls_matrix_type full
_refine_ls_number_parameters 202
_refine_ls_number_reflns 1981
_refine_ls_number_restraints 0
_refine_ls_restrained_S_all 0.982
_refine_ls_R_factor_all 0.0407
_refine_ls_R_factor_gt 0.0322
_refine_ls_shift/su_max 0.000
_refine_ls_shift/su_mean 0.000
_refine_ls_structure_factor_coef Fsqd
_refine_ls_weighting_details 'w=1/[\s^2^(Fo^2^)+(0.0445P)^2^+0.0000P] where P=(Fo^2^+2Fc^2^)/3'
_refine_ls_weighting_scheme calc
_refine_ls_wR_factor_gt 0.0712
_refine_ls_wR_factor_ref 0.0735
_reflns_number_gt 1619
_reflns_number_total 1981
_reflns_threshold_expression >2sigma(I)
_cod_data_source_file b008508l.txt
_cod_data_source_block mon1
_cod_depositor_comments
;
The following automatic conversions were performed:

'_refine_ls_weighting_scheme' value 'calc
w=1/[\s^2^(Fo^2^)+(0.0445P)^2^+0.0000P] where P=(Fo^2^+2Fc^2^)/3' was
changed to 'calc'. New tag '_refine_ls_weighting_details' was
created. The value of the new tag was set to
'w=1/[\s^2^(Fo^2^)+(0.0445P)^2^+0.0000P] where P=(Fo^2^+2Fc^2^)/3'.

Automatic conversion script
Id: cif_fix_values 3143 2015-03-26 13:38:13Z robertas 
;
_cod_original_sg_symbol_H-M P2(1)2(1)2(1)
_cod_database_code 7051073

loop_
_symmetry_equiv_pos_as_xyz
'x, y, z'
'x+1/2, -y+1/2, -z'
'-x, y+1/2, -z+1/2'
'-x+1/2, -y, z+1/2'

loop_
_atom_site_label
_atom_site_type_symbol
_atom_site_fract_x
_atom_site_fract_y
_atom_site_fract_z
_atom_site_U_iso_or_equiv
_atom_site_adp_type
_atom_site_occupancy
_atom_site_calc_flag
_atom_site_refinement_flags
_atom_site_disorder_assembly
_atom_site_disorder_group
O1 O 0.31711(18) 0.1172(2) 0.08846(7) 0.0560(5) Uani 1 d . . .
O2 O 0.59685(17) 0.1268(2) 0.03851(7) 0.0547(5) Uani 1 d . . .
C1 C 0.4338(2) 0.1289(3) 0.13671(11) 0.0423(6) Uani 1 d . . .
C2 C 0.5827(3) 0.1357(3) 0.11009(9) 0.0432(6) Uani 1 d . . .
C3 C 0.7054(2) 0.1509(3) 0.15491(10) 0.0442(6) Uani 1 d . . .
H3 H 0.8046 0.1582 0.1368 0.053 Uiso 1 calc R . .
C4 C 0.6845(3) 0.1555(3) 0.22745(10) 0.0411(6) Uani 1 d . . .
C5 C 0.5358(2) 0.1416(3) 0.25379(10) 0.0401(6) Uani 1 d . . .
C6 C 0.4112(3) 0.1304(3) 0.20772(10) 0.0427(6) Uani 1 d . . .
H6 H 0.3116 0.1238 0.2253 0.051 Uiso 1 calc R . .
C7 C 0.8239(3) 0.1764(3) 0.27207(11) 0.0435(6) Uani 1 d . . .
C8 C 0.8568(3) 0.0841(3) 0.32677(11) 0.0527(7) Uani 1 d . . .
H8 H 0.7909 0.0084 0.3359 0.063 Uiso 1 calc R . .
C9 C 0.9866(3) 0.1039(3) 0.36770(12) 0.0605(7) Uani 1 d . . .
H9 H 1.0083 0.0411 0.4038 0.073 Uiso 1 calc R . .
C10 C 1.0837(3) 0.2172(3) 0.35475(13) 0.0652(8) Uani 1 d . . .
H10 H 1.1698 0.2317 0.3828 0.078 Uiso 1 calc R . .
C11 C 1.0539(3) 0.3086(3) 0.30078(13) 0.0623(8) Uani 1 d . . .
H11 H 1.1200 0.3842 0.2917 0.075 Uiso 1 calc R . .
C12 C 0.9240(3) 0.2871(3) 0.25974(12) 0.0532(7) Uani 1 d . . .
H12 H 0.9042 0.3491 0.2231 0.064 Uiso 1 calc R . .
C13 C 0.5014(3) 0.1408(3) 0.33021(10) 0.0405(6) Uani 1 d . . .
C14 C 0.5354(3) 0.2576(3) 0.37170(12) 0.0528(7) Uani 1 d . . .
H14 H 0.5831 0.3368 0.3523 0.063 Uiso 1 calc R . .
C15 C 0.4988(3) 0.2568(3) 0.44183(12) 0.0590(7) Uani 1 d . . .
H15 H 0.5221 0.3355 0.4692 0.071 Uiso 1 calc R . .
C16 C 0.4286(3) 0.1412(3) 0.47097(11) 0.0592(7) Uani 1 d . . .
H16 H 0.4035 0.1416 0.5180 0.071 Uiso 1 calc R . .
C17 C 0.3952(3) 0.0250(3) 0.43103(12) 0.0583(7) Uani 1 d . . .
H17 H 0.3482 -0.0539 0.4511 0.070 Uiso 1 calc R . .
C18 C 0.4314(3) 0.0243(3) 0.36037(11) 0.0507(7) Uani 1 d . . .
H18 H 0.4082 -0.0551 0.3334 0.061 Uiso 1 calc R . .
C19 C 0.1643(3) 0.1248(4) 0.11396(12) 0.0720(9) Uani 1 d . . .
H19A H 0.0938 0.1310 0.0756 0.086 Uiso 1 calc R . .
H19B H 0.1535 0.2075 0.1429 0.086 Uiso 1 calc R . .
H19C H 0.1420 0.0411 0.1407 0.086 Uiso 1 calc R . .
C20 C 0.7474(3) 0.0965(4) 0.01203(12) 0.0681(9) Uani 1 d . . .
H20A H 0.7407 0.0755 -0.0368 0.082 Uiso 1 calc R . .
H20B H 0.7896 0.0160 0.0362 0.082 Uiso 1 calc R . .
H20C H 0.8130 0.1775 0.0189 0.082 Uiso 1 calc R . .

loop_
_atom_site_aniso_label
_atom_site_aniso_U_11
_atom_site_aniso_U_22
_atom_site_aniso_U_33
_atom_site_aniso_U_23
_atom_site_aniso_U_13
_atom_site_aniso_U_12
O1 0.0487(9) 0.0775(14) 0.0419(9) -0.0057(8) -0.0040(7) -0.0002(9)
O2 0.0566(10) 0.0722(13) 0.0352(8) -0.0017(8) 0.0038(7) 0.0046(10)
C1 0.0456(13) 0.0419(16) 0.0395(12) -0.0043(11) -0.0021(11) -0.0012(12)
C2 0.0578(14) 0.0410(17) 0.0308(11) 0.0006(10) 0.0041(11) 0.0043(13)
C3 0.0426(13) 0.0491(17) 0.0409(13) 0.0011(11) 0.0031(10) 0.0017(11)
C4 0.0444(12) 0.0408(17) 0.0382(11) 0.0009(10) 0.0008(10) 0.0017(11)
C5 0.0486(14) 0.0345(15) 0.0371(11) 0.0008(10) 0.0014(10) -0.0011(11)
C6 0.0420(12) 0.0457(16) 0.0403(12) -0.0024(10) 0.0023(10) -0.0021(12)
C7 0.0450(13) 0.0488(18) 0.0366(12) -0.0043(10) 0.0051(10) 0.0028(12)
C8 0.0527(15) 0.060(2) 0.0457(14) 0.0035(12) -0.0011(11) 0.0025(13)
C9 0.0589(16) 0.078(2) 0.0448(14) 0.0010(13) -0.0047(12) 0.0085(16)
C10 0.0523(15) 0.087(2) 0.0564(16) -0.0176(15) -0.0094(13) 0.0049(16)
C11 0.0544(15) 0.068(2) 0.0644(16) -0.0078(14) -0.0032(14) -0.0073(14)
C12 0.0531(14) 0.0599(19) 0.0467(14) 0.0005(11) 0.0055(12) -0.0018(14)
C13 0.0427(11) 0.0410(16) 0.0377(11) -0.0005(11) 0.0005(9) 0.0046(11)
C14 0.0651(16) 0.0500(18) 0.0434(14) -0.0035(12) 0.0065(11) -0.0061(13)
C15 0.0769(17) 0.056(2) 0.0436(14) -0.0122(12) 0.0003(12) 0.0035(15)
C16 0.0705(16) 0.073(2) 0.0344(12) 0.0023(14) 0.0001(12) 0.0045(16)
C17 0.0716(17) 0.061(2) 0.0425(14) 0.0112(13) 0.0004(12) -0.0068(14)
C18 0.0605(15) 0.0475(18) 0.0441(14) 0.0014(11) -0.0019(12) -0.0086(13)
C19 0.0476(16) 0.116(3) 0.0527(15) -0.0121(16) -0.0043(12) -0.0073(17)
C20 0.0599(16) 0.104(3) 0.0408(13) -0.0045(14) 0.0121(12) 0.0066(15)

loop_
_atom_type_symbol
_atom_type_description
_atom_type_scat_dispersion_real
_atom_type_scat_dispersion_imag
_atom_type_scat_source
C C 0.0020 0.0020 'International Tables Vol C Tables 4.2.6.8 and 6.1.1.4'
H H 0.0000 0.0000 'International Tables Vol C Tables 4.2.6.8 and 6.1.1.4'
O O 0.0080 0.0060 'International Tables Vol C Tables 4.2.6.8 and 6.1.1.4'

loop_
_geom_angle_atom_site_label_1
_geom_angle_atom_site_label_2
_geom_angle_atom_site_label_3
_geom_angle
_geom_angle_site_symmetry_1
_geom_angle_site_symmetry_3
_geom_angle_publ_flag
C1 O1 C19 116.78(16) . . ?
C2 O2 C20 116.54(17) . . ?
O1 C1 C6 124.3(2) . . ?
O1 C1 C2 115.97(17) . . ?
C6 C1 C2 119.70(19) . . ?
C3 C2 O2 124.1(2) . . ?
C3 C2 C1 119.48(17) . . ?
O2 C2 C1 116.46(19) . . ?
C2 C3 C4 121.6(2) . . ?
C5 C4 C3 118.5(2) . . ?
C5 C4 C7 123.56(18) . . ?
C3 C4 C7 117.9(2) . . ?
C4 C5 C6 119.44(18) . . ?
C4 C5 C13 122.79(18) . . ?
C6 C5 C13 117.76(17) . . ?
C1 C6 C5 121.2(2) . . ?
C12 C7 C8 118.2(2) . . ?
C12 C7 C4 120.7(2) . . ?
C8 C7 C4 121.1(2) . . ?
C9 C8 C7 120.8(2) . . ?
C10 C9 C8 119.8(2) . . ?
C11 C10 C9 120.3(2) . . ?
C10 C11 C12 119.4(3) . . ?
C7 C12 C11 121.5(2) . . ?
C18 C13 C14 118.7(2) . . ?
C18 C13 C5 120.2(2) . . ?
C14 C13 C5 121.1(2) . . ?
C15 C14 C13 120.4(2) . . ?
C16 C15 C14 120.4(2) . . ?
C15 C16 C17 120.0(2) . . ?
C16 C17 C18 120.2(2) . . ?
C13 C18 C17 120.3(2) . . ?

loop_
_geom_bond_atom_site_label_1
_geom_bond_atom_site_label_2
_geom_bond_distance
_geom_bond_site_symmetry_2
_geom_bond_publ_flag
O1 C1 1.377(2) . ?
O1 C19 1.414(3) . ?
O2 C2 1.384(2) . ?
O2 C20 1.429(3) . ?
C1 C6 1.379(3) . ?
C1 C2 1.390(3) . ?
C2 C3 1.376(3) . ?
C3 C4 1.407(3) . ?
C4 C5 1.391(3) . ?
C4 C7 1.495(3) . ?
C5 C6 1.401(3) . ?
C5 C13 1.499(3) . ?
C7 C12 1.375(3) . ?
C7 C8 1.393(3) . ?
C8 C9 1.385(3) . ?
C9 C10 1.380(4) . ?
C10 C11 1.371(4) . ?
C11 C12 1.390(3) . ?
C13 C18 1.380(3) . ?
C13 C14 1.389(3) . ?
C14 C15 1.385(3) . ?
C15 C16 1.366(4) . ?
C16 C17 1.367(4) . ?
C17 C18 1.394(3) . ?

loop_
_geom_torsion_atom_site_label_1
_geom_torsion_atom_site_label_2
_geom_torsion_atom_site_label_3
_geom_torsion_atom_site_label_4
_geom_torsion
_geom_torsion_site_symmetry_1
_geom_torsion_site_symmetry_2
_geom_torsion_site_symmetry_3
_geom_torsion_site_symmetry_4
_geom_torsion_publ_flag
C19 O1 C1 C6 8.0(3) . . . . ?
C19 O1 C1 C2 -173.7(2) . . . . ?
C20 O2 C2 C3 16.0(4) . . . . ?
C20 O2 C2 C1 -164.2(2) . . . . ?
O1 C1 C2 C3 178.4(2) . . . . ?
C6 C1 C2 C3 -3.2(4) . . . . ?
O1 C1 C2 O2 -1.4(3) . . . . ?
C6 C1 C2 O2 177.0(2) . . . . ?
O2 C2 C3 C4 -178.3(2) . . . . ?
C1 C2 C3 C4 1.9(3) . . . . ?
C2 C3 C4 C5 1.2(3) . . . . ?
C2 C3 C4 C7 -178.3(2) . . . . ?
C3 C4 C5 C6 -3.0(3) . . . . ?
C7 C4 C5 C6 176.4(2) . . . . ?
C3 C4 C5 C13 178.2(2) . . . . ?
C7 C4 C5 C13 -2.4(4) . . . . ?
O1 C1 C6 C5 179.6(2) . . . . ?
C2 C1 C6 C5 1.3(4) . . . . ?
C4 C5 C6 C1 1.8(4) . . . . ?
C13 C5 C6 C1 -179.3(2) . . . . ?
C5 C4 C7 C12 -127.5(3) . . . . ?
C3 C4 C7 C12 52.0(3) . . . . ?
C5 C4 C7 C8 53.0(3) . . . . ?
C3 C4 C7 C8 -127.5(2) . . . . ?
C12 C7 C8 C9 0.2(3) . . . . ?
C4 C7 C8 C9 179.7(2) . . . . ?
C7 C8 C9 C10 0.7(3) . . . . ?
C8 C9 C10 C11 -1.3(4) . . . . ?
C9 C10 C11 C12 0.8(4) . . . . ?
C8 C7 C12 C11 -0.7(3) . . . . ?
C4 C7 C12 C11 179.8(2) . . . . ?
C10 C11 C12 C7 0.2(4) . . . . ?
C4 C5 C13 C18 -119.9(3) . . . . ?
C6 C5 C13 C18 61.3(3) . . . . ?
C4 C5 C13 C14 61.7(3) . . . . ?
C6 C5 C13 C14 -117.2(3) . . . . ?
C18 C13 C14 C15 -0.4(3) . . . . ?
C5 C13 C14 C15 178.1(2) . . . . ?
C13 C14 C15 C16 -0.1(4) . . . . ?
C14 C15 C16 C17 0.5(4) . . . . ?
C15 C16 C17 C18 -0.5(4) . . . . ?
C14 C13 C18 C17 0.3(3) . . . . ?
C5 C13 C18 C17 -178.1(2) . . . . ?
C16 C17 C18 C13 0.1(4) . . . . ?

loop_
_cod_related_entry_id
_cod_related_entry_database
_cod_related_entry_code
1 ChemSpider 9441276
